data_7055884
loop_
_publ_author_name
'Kole\<sa-Dobravc, Tanja'
'Maejima, Keiichi'
'Yoshikawa, Yutaka'
'Meden, Anton'
'Yasui, Hiroyuki'
'Perdih, Franc'

_publ_section_title
;
 Vanadium and zinc complexes of 5-cyanopicolinate and pyrazine
 derivatives: synthesis, structural elucidation and in vitro
 insulino-mimetic activity study
;
_journal_issue 2
_journal_name_full 'New J. Chem.'
_journal_page_first 735
_journal_paper_doi 10.1039/C6NJ02961B
_journal_volume 41
_journal_year 2017
_chemical_formula_moiety 'C10 H8 N6 O6 V, H2 O, H4 N'
_chemical_formula_sum 'C10 H14 N7 O7 V'
_chemical_formula_weight 395.22
_chemical_name_systematic
;
 ?
;
_space_group_IT_number 14
_symmetry_cell_setting monoclinic
_symmetry_space_group_name_Hall '-P 2ybc'
_symmetry_space_group_name_H-M 'P 1 21/c 1'
_atom_sites_solution_hydrogens geom
_atom_sites_solution_primary direct
_atom_sites_solution_secondary difmap
_audit_creation_method SHELXL-97
_audit_update_record
;
2016-05-17 deposited with the CCDC.
2016-12-07 downloaded from the CCDC.
;
_cell_angle_alpha 90.00
_cell_angle_beta 98.587(2)
_cell_angle_gamma 90.00
_cell_formula_units_Z 4
_cell_length_a 9.2182(2)
_cell_length_b 11.9215(3)
_cell_length_c 14.0719(3)
_cell_measurement_reflns_used 6068
_cell_measurement_temperature 150(2)
_cell_measurement_theta_max 30.2891
_cell_measurement_theta_min 3.0073
_cell_volume 1529.09(6)
_computing_cell_refinement 'CrysAlis PRO (Agilent, 2013)'
_computing_data_collection 'CrysAlis PRO (Agilent, 2013)'
_computing_data_reduction 'CrysAlis PRO (Agilent, 2013)'
_computing_molecular_graphics 'ORTEP-3 for Windows version 2.02 (Farrugia, 2008)'
_computing_publication_material 'WinGX publication routines (Farrugia, 1999)'
_computing_structure_refinement 'SHELXL-97 (Sheldrick, 2008)'
_computing_structure_solution 'SHELXS-97 (Sheldrick, 2008)'
_diffrn_ambient_temperature 150(2)
_diffrn_detector_area_resol_mean 10.4933
_diffrn_measured_fraction_theta_full 0.999
_diffrn_measured_fraction_theta_max 0.999
_diffrn_measurement_device_type 'SuperNova, Dual, Cu at zero, Atlas'
_diffrn_measurement_method '\w scans'
_diffrn_radiation_monochromator Mirror
_diffrn_radiation_source 'SuperNova (Mo) X-ray Source'
_diffrn_radiation_type MoK\a
_diffrn_radiation_wavelength 0.71073
_diffrn_reflns_av_R_equivalents 0.0289
_diffrn_reflns_av_sigmaI/netI 0.0317
_diffrn_reflns_limit_h_max 8
_diffrn_reflns_limit_h_min -11
_diffrn_reflns_limit_k_max 15
_diffrn_reflns_limit_k_min -15
_diffrn_reflns_limit_l_max 18
_diffrn_reflns_limit_l_min -17
_diffrn_reflns_number 10701
_diffrn_reflns_theta_full 27.48
_diffrn_reflns_theta_max 27.48
_diffrn_reflns_theta_min 3.01
_exptl_absorpt_coefficient_mu 0.703
_exptl_absorpt_correction_T_max 1.00000
_exptl_absorpt_correction_T_min 0.85438
_exptl_absorpt_correction_type multi-scan
_exptl_absorpt_process_details '(CrysAlis PRO; Agilent, 2013)'
_exptl_crystal_colour colourless
_exptl_crystal_density_diffrn 1.717
_exptl_crystal_density_method 'not measured'
_exptl_crystal_description prism
_exptl_crystal_F_000 808
_exptl_crystal_size_max 0.60
_exptl_crystal_size_mid 0.50
_exptl_crystal_size_min 0.40
_refine_diff_density_max 0.352
_refine_diff_density_min -0.448
_refine_diff_density_rms 0.072
_refine_ls_extinction_method none
_refine_ls_goodness_of_fit_ref 1.075
_refine_ls_hydrogen_treatment mixed
_refine_ls_matrix_type full
_refine_ls_number_parameters 244
_refine_ls_number_reflns 3493
_refine_ls_number_restraints 6
_refine_ls_restrained_S_all 1.074
_refine_ls_R_factor_all 0.0375
_refine_ls_R_factor_gt 0.0322
_refine_ls_shift/su_max 0.001
_refine_ls_shift/su_mean 0.000
_refine_ls_structure_factor_coef Fsqd
_refine_ls_weighting_details 'calc w=1/[\s^2^(Fo^2^)+(0.0423P)^2^+0.8488P] where P=(Fo^2^+2Fc^2^)/3'
_refine_ls_weighting_scheme calc
_refine_ls_wR_factor_gt 0.0849
_refine_ls_wR_factor_ref 0.0885
_reflns_number_gt 3103
_reflns_number_total 3493
_reflns_threshold_expression >2\s(I)
_cod_data_source_file c6nj02961b2.cif
_cod_data_source_block 5
_cod_depositor_comments 'Adding full bibliography for 7055882--7055889.cif.'
_cod_original_sg_symbol_H-M 'P 21/c'
_cod_database_code 7055884

loop_
_symmetry_equiv_pos_as_xyz
'x, y, z'
'-x, y+1/2, -z+1/2'
'-x, -y, -z'
'x, -y-1/2, z-1/2'

loop_
_atom_site_label
_atom_site_type_symbol
_atom_site_fract_x
_atom_site_fract_y
_atom_site_fract_z
_atom_site_U_iso_or_equiv
_atom_site_adp_type
_atom_site_occupancy
_atom_site_symmetry_multiplicity
_atom_site_calc_flag
_atom_site_refinement_flags
V1 V 0.65193(3) 0.71703(2) 0.93098(2) 0.01295(10) Uani 1 1 d .
N1 N 0.76367(15) 0.88918(12) 0.93893(10) 0.0135(3) Uani 1 1 d .
N2 N 0.85846(17) 1.10993(12) 0.96189(11) 0.0178(3) Uani 1 1 d .
N3 N 0.73631(18) 1.13118(13) 1.09221(12) 0.0224(3) Uani 1 1 d .
H3A H 0.7699 1.2003 1.0984 0.034 Uiso 1 1 calc R
H3B H 0.6799 1.1052 1.1324 0.034 Uiso 1 1 calc R
N4 N 0.87881(16) 0.68372(12) 1.01836(10) 0.0137(3) Uani 1 1 d .
N5 N 1.16083(16) 0.61827(12) 1.09625(11) 0.0171(3) Uani 1 1 d .
N6 N 1.22065(17) 0.59361(13) 0.94362(11) 0.0192(3) Uani 1 1 d .
H6A H 1.3107 0.5765 0.9697 0.029 Uiso 1 1 calc R
H6B H 1.1967 0.5938 0.8807 0.029 Uiso 1 1 calc R
N7 N 0.52041(18) 0.37193(14) 0.83104(12) 0.0193(3) Uani 1 1 d D
O1 O 0.60128(14) 0.78976(10) 1.04845(9) 0.0161(3) Uani 1 1 d .
O2 O 0.56305(15) 0.94794(11) 1.12624(9) 0.0224(3) Uani 1 1 d .
O3 O 0.78024(13) 0.68365(11) 0.83518(9) 0.0172(3) Uani 1 1 d .
O4 O 0.99567(15) 0.63059(13) 0.79668(9) 0.0267(3) Uani 1 1 d .
O5 O 0.59947(14) 0.59326(10) 0.96041(9) 0.0194(3) Uani 1 1 d .
O6 O 0.51819(14) 0.76486(10) 0.84973(9) 0.0171(3) Uani 1 1 d .
O7 O 0.37593(15) 0.57246(12) 0.76685(10) 0.0229(3) Uani 1 1 d D
C1 C 0.62214(19) 0.89663(14) 1.06705(12) 0.0152(3) Uani 1 1 d .
C2 C 0.72349(18) 0.95274(14) 1.00898(12) 0.0137(3) Uani 1 1 d .
C3 C 0.77140(19) 1.06503(14) 1.02115(12) 0.0156(3) Uani 1 1 d .
C4 C 0.8948(2) 1.04470(15) 0.89304(13) 0.0175(4) Uani 1 1 d .
H4 H 0.9549 1.0751 0.8501 0.021 Uiso 1 1 calc R
C5 C 0.84911(19) 0.93364(15) 0.88064(12) 0.0162(3) Uani 1 1 d .
H5 H 0.8789 0.8897 0.8306 0.019 Uiso 1 1 calc R
C6 C 0.91662(19) 0.65330(14) 0.85652(12) 0.0162(4) Uani 1 1 d .
C7 C 0.97426(19) 0.65142(13) 0.96143(12) 0.0132(3) Uani 1 1 d .
C8 C 1.11922(19) 0.61964(14) 1.00010(13) 0.0151(3) Uani 1 1 d .
C9 C 1.0628(2) 0.65194(15) 1.15086(13) 0.0185(4) Uani 1 1 d .
H9 H 1.0908 0.6528 1.2186 0.022 Uiso 1 1 calc R
C10 C 0.92172(19) 0.68584(15) 1.11333(12) 0.0161(3) Uani 1 1 d .
H10 H 0.8560 0.7104 1.1550 0.019 Uiso 1 1 calc R
H71N H 0.507(2) 0.3388(17) 0.7753(10) 0.024 Uiso 1 1 d D
H73N H 0.6149(12) 0.3830(18) 0.8500(16) 0.024 Uiso 1 1 d D
H72N H 0.480(2) 0.4380(11) 0.8248(16) 0.024 Uiso 1 1 d D
H74N H 0.487(2) 0.3254(15) 0.8718(13) 0.024 Uiso 1 1 d D
H75O H 0.411(2) 0.6298(13) 0.7959(15) 0.024 Uiso 1 1 d D
H76O H 0.418(2) 0.5754(19) 0.7181(11) 0.024 Uiso 1 1 d D

loop_
_atom_site_aniso_label
_atom_site_aniso_U_11
_atom_site_aniso_U_22
_atom_site_aniso_U_33
_atom_site_aniso_U_23
_atom_site_aniso_U_13
_atom_site_aniso_U_12
V1 0.01247(16) 0.01302(16) 0.01300(15) 0.00027(10) 0.00076(11) -0.00047(10)
N1 0.0124(7) 0.0148(7) 0.0132(7) 0.0014(5) 0.0013(5) 0.0005(5)
N2 0.0190(8) 0.0150(7) 0.0193(7) 0.0022(6) 0.0030(6) -0.0017(6)
N3 0.0266(9) 0.0161(7) 0.0270(8) -0.0059(6) 0.0115(7) -0.0031(6)
N4 0.0159(7) 0.0116(6) 0.0136(7) -0.0002(5) 0.0022(6) -0.0016(5)
N5 0.0161(7) 0.0172(7) 0.0172(7) 0.0009(6) 0.0002(6) 0.0009(6)
N6 0.0152(8) 0.0236(8) 0.0190(7) -0.0002(6) 0.0033(6) 0.0053(6)
N7 0.0197(8) 0.0218(8) 0.0167(7) -0.0012(6) 0.0039(6) -0.0033(6)
O1 0.0179(6) 0.0158(6) 0.0155(6) 0.0012(5) 0.0056(5) -0.0025(5)
O2 0.0250(7) 0.0228(6) 0.0223(7) -0.0030(5) 0.0126(6) -0.0005(5)
O3 0.0173(6) 0.0209(6) 0.0128(6) -0.0012(5) -0.0001(5) 0.0032(5)
O4 0.0250(7) 0.0414(8) 0.0150(6) -0.0003(6) 0.0068(5) 0.0106(6)
O5 0.0185(6) 0.0163(6) 0.0226(7) 0.0017(5) 0.0007(5) -0.0013(5)
O6 0.0169(6) 0.0178(6) 0.0161(6) -0.0003(5) 0.0003(5) 0.0021(5)
O7 0.0212(7) 0.0273(7) 0.0206(7) -0.0076(6) 0.0047(5) -0.0046(6)
C1 0.0138(8) 0.0175(8) 0.0139(8) 0.0021(7) 0.0013(6) 0.0012(6)
C2 0.0127(8) 0.0153(8) 0.0129(8) 0.0011(6) 0.0017(6) 0.0006(6)
C3 0.0127(8) 0.0167(8) 0.0166(8) 0.0008(7) -0.0002(6) 0.0014(7)
C4 0.0175(9) 0.0197(8) 0.0156(8) 0.0057(7) 0.0028(7) -0.0022(7)
C5 0.0163(8) 0.0192(8) 0.0134(8) 0.0012(7) 0.0032(6) 0.0008(7)
C6 0.0189(9) 0.0154(8) 0.0142(8) 0.0001(6) 0.0024(7) 0.0003(7)
C7 0.0157(8) 0.0104(7) 0.0135(8) 0.0006(6) 0.0023(6) -0.0010(6)
C8 0.0178(9) 0.0097(7) 0.0179(8) 0.0002(6) 0.0032(7) -0.0011(6)
C9 0.0212(9) 0.0200(9) 0.0137(8) 0.0011(7) 0.0006(7) -0.0015(7)
C10 0.0179(9) 0.0170(8) 0.0141(8) -0.0004(7) 0.0044(7) -0.0005(7)

loop_
_atom_type_symbol
_atom_type_description
_atom_type_scat_dispersion_real
_atom_type_scat_dispersion_imag
_atom_type_scat_source
C C 0.0033 0.0016 'International Tables Vol C Tables 4.2.6.8 and 6.1.1.4'
H H 0.0000 0.0000 'International Tables Vol C Tables 4.2.6.8 and 6.1.1.4'
N N 0.0061 0.0033 'International Tables Vol C Tables 4.2.6.8 and 6.1.1.4'
O O 0.0106 0.0060 'International Tables Vol C Tables 4.2.6.8 and 6.1.1.4'
V V 0.3005 0.5294 'International Tables Vol C Tables 4.2.6.8 and 6.1.1.4'

loop_
_geom_angle_atom_site_label_1
_geom_angle_atom_site_label_2
_geom_angle_atom_site_label_3
_geom_angle
O5 V1 O6 105.65(7)
O5 V1 O3 102.93(6)
O6 V1 O3 93.36(6)
O5 V1 O1 93.92(6)
O6 V1 O1 100.47(6)
O3 V1 O1 154.47(5)
O5 V1 N1 161.66(6)
O6 V1 N1 90.47(6)
O3 V1 N1 84.40(5)
O1 V1 N1 74.21(5)
O5 V1 N4 89.34(6)
O6 V1 N4 162.85(6)
O3 V1 N4 74.85(5)
O1 V1 N4 86.46(5)
N1 V1 N4 76.23(5)
C5 N1 C2 118.89(15)
C5 N1 V1 129.08(12)
C2 N1 V1 111.79(11)
C4 N2 C3 117.23(15)
C3 N3 H3A 120.0
C3 N3 H3B 120.0
H3A N3 H3B 120.0
C7 N4 C10 118.91(15)
C7 N4 V1 111.01(11)
C10 N4 V1 129.95(12)
C9 N5 C8 117.30(15)
C8 N6 H6A 120.0
C8 N6 H6B 120.0
H6A N6 H6B 120.0
H71N N7 H73N 110(2)
H71N N7 H72N 109(2)
H73N N7 H72N 107(2)
H71N N7 H74N 106(2)
H73N N7 H74N 109(2)
H72N N7 H74N 116(2)
C1 O1 V1 123.11(11)
C6 O3 V1 124.01(11)
H75O O7 H76O 100(2)
O2 C1 O1 123.72(16)
O2 C1 C2 121.88(16)
O1 C1 C2 114.40(14)
N1 C2 C3 120.67(15)
N1 C2 C1 114.52(15)
C3 C2 C1 124.75(15)
N3 C3 N2 117.10(16)
N3 C3 C2 122.58(16)
N2 C3 C2 120.30(16)
N2 C4 C5 123.04(16)
N2 C4 H4 118.5
C5 C4 H4 118.5
N1 C5 C4 119.86(16)
N1 C5 H5 120.1
C4 C5 H5 120.1
O4 C6 O3 123.90(16)
O4 C6 C7 121.12(16)
O3 C6 C7 114.95(14)
N4 C7 C8 121.06(15)
N4 C7 C6 114.89(15)
C8 C7 C6 124.04(15)
N6 C8 N5 117.96(16)
N6 C8 C7 122.10(16)
N5 C8 C7 119.91(16)
N5 C9 C10 123.06(16)
N5 C9 H9 118.5
C10 C9 H9 118.5
N4 C10 C9 119.70(16)
N4 C10 H10 120.2
C9 C10 H10 120.2

loop_
_geom_bond_atom_site_label_1
_geom_bond_atom_site_label_2
_geom_bond_distance
V1 O5 1.6255(12)
V1 O6 1.6528(13)
V1 O3 1.9624(12)
V1 O1 1.9831(12)
V1 N1 2.2914(14)
V1 N4 2.2969(15)
N1 C5 1.329(2)
N1 C2 1.339(2)
N2 C4 1.324(2)
N2 C3 1.351(2)
N3 C3 1.350(2)
N3 H3A 0.8800
N3 H3B 0.8800
N4 C7 1.332(2)
N4 C10 1.336(2)
N5 C9 1.332(2)
N5 C8 1.350(2)
N6 C8 1.351(2)
N6 H6A 0.8800
N6 H6B 0.8800
N7 H71N 0.871(10)
N7 H73N 0.882(10)
N7 H72N 0.872(10)
N7 H74N 0.886(10)
O1 C1 1.309(2)
O2 C1 1.225(2)
O3 C6 1.300(2)
O4 C6 1.223(2)
O7 H75O 0.836(10)
O7 H76O 0.839(10)
C1 C2 1.489(2)
C2 C3 1.412(2)
C4 C5 1.393(3)
C4 H4 0.9500
C5 H5 0.9500
C6 C7 1.493(2)
C7 C8 1.417(2)
C9 C10 1.389(3)
C9 H9 0.9500
C10 H10 0.9500

loop_
_geom_hbond_atom_site_label_D
_geom_hbond_atom_site_label_H
_geom_hbond_atom_site_label_A
_geom_hbond_distance_DH
_geom_hbond_distance_HA
_geom_hbond_distance_DA
_geom_hbond_angle_DHA
_geom_hbond_site_symmetry_A
N3 H3A N6 0.88 2.53 3.352(2) 155.5 3_777
N3 H3B O2 0.88 2.16 2.789(2) 128.3 .
N3 H3B O6 0.88 2.44 2.877(2) 111.5 3_677
N6 H6A O5 0.88 2.35 2.978(2) 128.9 3_767
N6 H6B O4 0.88 2.09 2.737(2) 129.6 .
N6 H6B O7 0.88 2.48 3.060(2) 124.0 1_655
N7 H71N O6 0.871(10) 1.950(10) 2.821(2) 178(2) 2_646
N7 H73N N5 0.882(10) 2.093(11) 2.966(2) 170(2) 3_767
N7 H72N O7 0.872(10) 1.979(12) 2.819(2) 161(2) .
O7 H75O O6 0.836(10) 1.980(10) 2.8079(18) 171(2) .
N7 H74N O1 0.886(10) 2.019(10) 2.901(2) 174(2) 3_667
O7 H76O O2 0.839(10) 2.011(12) 2.8229(18) 163(2) 4_575

loop_
_geom_torsion_atom_site_label_1
_geom_torsion_atom_site_label_2
_geom_torsion_atom_site_label_3
_geom_torsion_atom_site_label_4
_geom_torsion
O5 V1 N1 C5 127.0(2)
O6 V1 N1 C5 -81.09(15)
O3 V1 N1 C5 12.23(15)
O1 V1 N1 C5 178.16(16)
N4 V1 N1 C5 87.97(15)
O5 V1 N1 C2 -58.7(2)
O6 V1 N1 C2 93.16(12)
O3 V1 N1 C2 -173.51(12)
O1 V1 N1 C2 -7.59(11)
N4 V1 N1 C2 -97.77(12)
O5 V1 N4 C7 98.83(12)
O6 V1 N4 C7 -52.5(2)
O3 V1 N4 C7 -4.75(11)
O1 V1 N4 C7 -167.19(11)
N1 V1 N4 C7 -92.60(11)
O5 V1 N4 C10 -76.78(15)
O6 V1 N4 C10 131.8(2)
O3 V1 N4 C10 179.63(16)
O1 V1 N4 C10 17.19(15)
N1 V1 N4 C10 91.79(15)
O5 V1 O1 C1 179.11(13)
O6 V1 O1 C1 -74.17(14)
O3 V1 O1 C1 47.5(2)
N1 V1 O1 C1 13.33(12)
N4 V1 O1 C1 90.01(13)
O5 V1 O3 C6 -81.29(14)
O6 V1 O3 C6 171.80(14)
O1 V1 O3 C6 48.8(2)
N1 V1 O3 C6 81.66(13)
N4 V1 O3 C6 4.44(13)
V1 O1 C1 O2 162.91(14)
V1 O1 C1 C2 -16.3(2)
C5 N1 C2 C3 -0.3(2)
V1 N1 C2 C3 -175.17(13)
C5 N1 C2 C1 177.19(15)
V1 N1 C2 C1 2.28(18)
O2 C1 C2 N1 -171.60(16)
O1 C1 C2 N1 7.7(2)
O2 C1 C2 C3 5.7(3)
O1 C1 C2 C3 -175.00(16)
C4 N2 C3 N3 179.01(16)
C4 N2 C3 C2 0.4(2)
N1 C2 C3 N3 -178.40(16)
C1 C2 C3 N3 4.4(3)
N1 C2 C3 N2 0.1(3)
C1 C2 C3 N2 -177.03(16)
C3 N2 C4 C5 -0.8(3)
C2 N1 C5 C4 -0.1(2)
V1 N1 C5 C4 173.76(12)
N2 C4 C5 N1 0.7(3)
V1 O3 C6 O4 178.64(14)
V1 O3 C6 C7 -3.4(2)
C10 N4 C7 C8 0.0(2)
V1 N4 C7 C8 -176.16(12)
C10 N4 C7 C6 -179.23(15)
V1 N4 C7 C6 4.61(17)
O4 C6 C7 N4 176.52(16)
O3 C6 C7 N4 -1.5(2)
O4 C6 C7 C8 -2.7(3)
O3 C6 C7 C8 179.25(15)
C9 N5 C8 N6 175.25(15)
C9 N5 C8 C7 -2.7(2)
N4 C7 C8 N6 -175.62(15)
C6 C7 C8 N6 3.5(3)
N4 C7 C8 N5 2.2(2)
C6 C7 C8 N5 -178.63(15)
C8 N5 C9 C10 1.1(3)
C7 N4 C10 C9 -1.6(2)
V1 N4 C10 C9 173.74(12)
N5 C9 C10 N4 1.1(3)
